data_7158098
loop_
_publ_author_name
'Groutchik, Kristina'
'Jaiswal, Kuldeep'
'Dobrovetsky, Roman'

_publ_section_title
;
 An air-stable, Zn<sup>2+</sup>-based catalyst for hydrosilylation of
 alkenes and alkynes.
;
_journal_issue 25
_journal_name_full 'Organic &amp; biomolecular chemistry'
_journal_page_first 5544
_journal_page_last 5550
_journal_paper_doi 10.1039/d1ob00782c
_journal_volume 19
_journal_year 2021
_chemical_formula_moiety 'C42 H48 N6 P2 Zn, B12 I12 [+ solvent]'
_chemical_formula_sum 'C42 H48 B12 I12 N6 P2 Zn'
_chemical_formula_weight 2416.69
_space_group_crystal_system monoclinic
_space_group_IT_number 14
_space_group_name_Hall '-P 2ybc'
_space_group_name_H-M_alt 'P 1 21/c 1'
_atom_sites_solution_hydrogens geom
_atom_sites_solution_primary direct
_atom_sites_solution_secondary difmap
_audit_creation_method SHELXL-2018/1
_audit_update_record
;
2021-04-18 deposited with the CCDC.	2021-05-25 downloaded from the CCDC.
;
_cell_angle_alpha 90
_cell_angle_beta 105.6850(10)
_cell_angle_gamma 90
_cell_formula_units_Z 4
_cell_length_a 22.1697(6)
_cell_length_b 14.6015(4)
_cell_length_c 23.0686(6)
_cell_measurement_reflns_used 68613
_cell_measurement_temperature 110(2)
_cell_measurement_theta_max 28.386
_cell_measurement_theta_min 1.669
_cell_volume 7189.5(3)
_computing_cell_refinement 'Saint, Bruker-AXS'
_computing_data_collection 'Apex2, Bruker-AXS'
_computing_data_reduction 'Saint, Bruker-AXS'
_computing_structure_refinement 'SHELXL-2018/1 (Sheldrick, 2018)'
_computing_structure_solution 'SHELXT 2014/4 (Sheldrick, 2014)'
_diffrn_ambient_temperature 110(2)
_diffrn_detector_area_resol_mean 1.75
_diffrn_measured_fraction_theta_full 0.999
_diffrn_measured_fraction_theta_max 0.994
_diffrn_measurement_device_type 'ApexDuo, Bruker-AXS'
_diffrn_measurement_method '0.5 deg. \f and \w scans'
_diffrn_radiation_type MoK\a
_diffrn_radiation_wavelength 0.71073
_diffrn_reflns_av_R_equivalents 0.0351
_diffrn_reflns_av_unetI/netI 0.0379
_diffrn_reflns_Laue_measured_fraction_full 0.999
_diffrn_reflns_Laue_measured_fraction_max 0.994
_diffrn_reflns_limit_h_max 29
_diffrn_reflns_limit_h_min -29
_diffrn_reflns_limit_k_max 19
_diffrn_reflns_limit_k_min -16
_diffrn_reflns_limit_l_max 30
_diffrn_reflns_limit_l_min -30
_diffrn_reflns_number 68613
_diffrn_reflns_point_group_measured_fraction_full 0.999
_diffrn_reflns_point_group_measured_fraction_max 0.994
_diffrn_reflns_theta_full 25.242
_diffrn_reflns_theta_max 28.386
_diffrn_reflns_theta_min 1.669
_diffrn_source 'ImuS micro focus'
_exptl_absorpt_coefficient_mu 5.572
_exptl_absorpt_correction_T_max 0.619
_exptl_absorpt_correction_T_min 0.546
_exptl_absorpt_correction_type multi-scan
_exptl_absorpt_process_details 'Sadabs, Bruker-AXS'
_exptl_crystal_colour colorless
_exptl_crystal_density_diffrn 2.233
_exptl_crystal_description block
_exptl_crystal_F_000 4392
_exptl_crystal_size_max 0.171
_exptl_crystal_size_mid 0.092
_exptl_crystal_size_min 0.086
_refine_diff_density_max 0.888
_refine_diff_density_min -0.951
_refine_diff_density_rms 0.170
_refine_ls_extinction_method none
_refine_ls_goodness_of_fit_ref 1.119
_refine_ls_hydrogen_treatment constr
_refine_ls_matrix_type full
_refine_ls_number_parameters 682
_refine_ls_number_reflns 17922
_refine_ls_number_restraints 0
_refine_ls_restrained_S_all 1.119
_refine_ls_R_factor_all 0.0458
_refine_ls_R_factor_gt 0.0329
_refine_ls_shift/su_max 0.002
_refine_ls_shift/su_mean 0.000
_refine_ls_structure_factor_coef Fsqd
_refine_ls_weighting_details 'w=1/[\s^2^(Fo^2^)+35.7044P] where P=(Fo^2^+2Fc^2^)/3'
_refine_ls_weighting_scheme calc
_refine_ls_wR_factor_gt 0.0567
_refine_ls_wR_factor_ref 0.0605
_reflns_Friedel_coverage 0.000
_reflns_number_gt 14762
_reflns_number_total 17922
_reflns_threshold_expression 'I > 2\s(I)'
_cod_data_source_file d1ob00782c2.cif
_cod_data_source_block rom58_sq
_cod_depositor_comments
;
The following automatic conversions were performed:

data item '_atom_sites_solution_secondary' value 'diffmap' was
changed to 'difmap'.

Automatic conversion script
Id: cif_fix_values 7556 2019-12-06 15:28:31Z antanas 

 Adding full bibliography for 7158095--7158098.cif.
;
_cod_original_sg_symbol_H-M 'P 21/c'
_cod_database_code 7158098
_shelx_shelxl_version_number 2018/1
_shelx_space_group_comment
;
The symmetry employed for this shelxl refinement is uniquely defined
by the following loop, which should always be used as a source of
symmetry information in preference to the above space-group names.
They are only intended as comments.
;
_shelx_estimated_absorpt_t_min 0.449
_shelx_estimated_absorpt_t_max 0.646

loop_
_space_group_symop_operation_xyz
'x, y, z'
'-x, y+1/2, -z+1/2'
'-x, -y, -z'
'x, -y-1/2, z-1/2'

loop_
_atom_site_label
_atom_site_type_symbol
_atom_site_fract_x
_atom_site_fract_y
_atom_site_fract_z
_atom_site_U_iso_or_equiv
_atom_site_adp_type
_atom_site_occupancy
_atom_site_site_symmetry_order
_atom_site_calc_flag
_atom_site_refinement_flags_posn
_atom_site_refinement_flags_adp
_atom_site_refinement_flags_occupancy
_atom_site_disorder_assembly
_atom_site_disorder_group
Zn1 Zn 0.25652(2) 0.70582(4) 0.63573(2) 0.01214(11) Uani 1 1 d . . . . .
P2 P 0.21374(5) 0.73983(9) 0.53371(5) 0.0122(2) Uani 1 1 d . . . . .
C3 C 0.1393(2) 0.6808(3) 0.5265(2) 0.0152(10) Uani 1 1 d . . . . .
H3A H 0.105265 0.718852 0.501322 0.018 Uiso 1 1 calc R U . . .
H3B H 0.140015 0.622448 0.504861 0.018 Uiso 1 1 calc R U . . .
C4 C 0.1238(2) 0.6599(3) 0.5849(2) 0.0143(10) Uani 1 1 d . . . . .
C5 C 0.0625(2) 0.6397(3) 0.5843(2) 0.0191(11) Uani 1 1 d . . . . .
H5 H 0.030008 0.643174 0.547773 0.023 Uiso 1 1 calc R U . . .
C6 C 0.0489(2) 0.6145(4) 0.6372(2) 0.0223(11) Uani 1 1 d . . . . .
H6 H 0.007071 0.600329 0.637387 0.027 Uiso 1 1 calc R U . . .
C7 C 0.0966(2) 0.6101(3) 0.6896(2) 0.0199(11) Uani 1 1 d . . . . .
H7 H 0.088054 0.593290 0.726416 0.024 Uiso 1 1 calc R U . . .
C8 C 0.1570(2) 0.6303(3) 0.6881(2) 0.0163(10) Uani 1 1 d . . . . .
N9 N 0.17035(18) 0.6564(3) 0.63684(17) 0.0134(8) Uani 1 1 d . . . . .
C10 C 0.2100(2) 0.6258(4) 0.7440(2) 0.0244(12) Uani 1 1 d . . . . .
H10A H 0.247144 0.600853 0.734337 0.037 Uiso 1 1 calc R U . . .
H10B H 0.198418 0.586227 0.773585 0.037 Uiso 1 1 calc R U . . .
H10C H 0.219275 0.687516 0.760841 0.037 Uiso 1 1 calc R U . . .
C11 C 0.1943(2) 0.8545(3) 0.5033(2) 0.0168(10) Uani 1 1 d . . . . .
H11A H 0.233495 0.888958 0.506500 0.020 Uiso 1 1 calc R U . . .
H11B H 0.171681 0.849731 0.460042 0.020 Uiso 1 1 calc R U . . .
C12 C 0.1545(2) 0.9064(4) 0.5354(2) 0.0209(11) Uani 1 1 d . . . . .
C13 C 0.1226(3) 0.9848(4) 0.5106(3) 0.0445(18) Uani 1 1 d . . . . .
H13 H 0.126761 1.008938 0.473696 0.053 Uiso 1 1 calc R U . . .
C14 C 0.0844(4) 1.0271(5) 0.5411(4) 0.063(2) Uani 1 1 d . . . . .
H14 H 0.061646 1.080864 0.525430 0.075 Uiso 1 1 calc R U . . .
C15 C 0.0800(3) 0.9899(4) 0.5945(3) 0.0435(17) Uani 1 1 d . . . . .
H15 H 0.054239 1.018173 0.616177 0.052 Uiso 1 1 calc R U . . .
C16 C 0.1130(3) 0.9114(4) 0.6168(2) 0.0217(11) Uani 1 1 d . . . . .
N17 N 0.15022(19) 0.8700(3) 0.58734(17) 0.0177(9) Uani 1 1 d . . . . .
C18 C 0.1083(3) 0.8672(4) 0.6741(2) 0.0246(12) Uani 1 1 d . . . . .
H18A H 0.088539 0.909722 0.696228 0.037 Uiso 1 1 calc R U . . .
H18B H 0.150368 0.851472 0.698856 0.037 Uiso 1 1 calc R U . . .
H18C H 0.082977 0.811370 0.664605 0.037 Uiso 1 1 calc R U . . .
C19 C 0.2455(2) 0.6855(3) 0.4768(2) 0.0148(10) Uani 1 1 d . . . . .
H19A H 0.252378 0.619502 0.486103 0.018 Uiso 1 1 calc R U . . .
H19B H 0.215033 0.691278 0.436802 0.018 Uiso 1 1 calc R U . . .
C20 C 0.3066(2) 0.7295(3) 0.4754(2) 0.0170(10) Uani 1 1 d . . . . .
C21 C 0.3097(2) 0.7973(4) 0.4344(2) 0.0215(11) Uani 1 1 d . . . . .
H21 H 0.272987 0.816636 0.405100 0.026 Uiso 1 1 calc R U . . .
C22 C 0.3671(3) 0.8366(4) 0.4369(2) 0.0254(12) Uani 1 1 d . . . . .
H22 H 0.370595 0.884044 0.409746 0.031 Uiso 1 1 calc R U . . .
C23 C 0.4195(3) 0.8051(4) 0.4799(2) 0.0253(12) Uani 1 1 d . . . . .
H23 H 0.459509 0.830973 0.482671 0.030 Uiso 1 1 calc R U . . .
C24 C 0.4133(2) 0.7362(4) 0.5186(2) 0.0243(12) Uani 1 1 d . . . . .
N25 N 0.35659(19) 0.6995(3) 0.51747(18) 0.0201(9) Uani 1 1 d . . . . .
C26 C 0.4689(2) 0.6966(5) 0.5634(2) 0.0375(16) Uani 1 1 d . . . . .
H26A H 0.498811 0.673607 0.542509 0.056 Uiso 1 1 calc R U . . .
H26B H 0.455317 0.646099 0.584967 0.056 Uiso 1 1 calc R U . . .
H26C H 0.488889 0.744073 0.592267 0.056 Uiso 1 1 calc R U . . .
P27 P 0.32985(6) 0.79155(9) 0.70993(5) 0.0125(2) Uani 1 1 d . . . . .
C28 C 0.3940(2) 0.7439(3) 0.6838(2) 0.0136(9) Uani 1 1 d . . . . .
H28A H 0.393612 0.770853 0.644283 0.016 Uiso 1 1 calc R U . . .
H28B H 0.434601 0.759079 0.712736 0.016 Uiso 1 1 calc R U . . .
C29 C 0.3869(2) 0.6415(3) 0.67789(19) 0.0127(9) Uani 1 1 d . . . . .
C30 C 0.4374(2) 0.5834(4) 0.6973(2) 0.0180(10) Uani 1 1 d . . . . .
H30 H 0.477334 0.607174 0.717900 0.022 Uiso 1 1 calc R U . . .
C31 C 0.4296(2) 0.4904(4) 0.6864(2) 0.0203(11) Uani 1 1 d . . . . .
H31 H 0.464017 0.449664 0.699292 0.024 Uiso 1 1 calc R U . . .
C32 C 0.3711(2) 0.4579(4) 0.6568(2) 0.0192(11) Uani 1 1 d . . . . .
H32 H 0.365314 0.394565 0.647544 0.023 Uiso 1 1 calc R U . . .
C33 C 0.3204(2) 0.5176(3) 0.64022(19) 0.0144(10) Uani 1 1 d . . . . .
N34 N 0.32863(17) 0.6085(3) 0.65174(16) 0.0129(8) Uani 1 1 d . . . . .
C35 C 0.2560(2) 0.4824(3) 0.6112(2) 0.0188(11) Uani 1 1 d . . . . .
H35A H 0.234358 0.524797 0.579450 0.028 Uiso 1 1 calc R U . . .
H35B H 0.232580 0.477219 0.641461 0.028 Uiso 1 1 calc R U . . .
H35C H 0.258935 0.421978 0.593579 0.028 Uiso 1 1 calc R U . . .
C36 C 0.3392(2) 0.9160(3) 0.7122(2) 0.0158(10) Uani 1 1 d . . . . .
H36A H 0.298144 0.945166 0.709055 0.019 Uiso 1 1 calc R U . . .
H36B H 0.368118 0.934006 0.751268 0.019 Uiso 1 1 calc R U . . .
C37 C 0.3646(2) 0.9499(3) 0.6618(2) 0.0150(10) Uani 1 1 d . . . . .
C38 C 0.3248(2) 0.9771(3) 0.6073(2) 0.0185(11) Uani 1 1 d . . . . .
H38 H 0.280842 0.979405 0.601907 0.022 Uiso 1 1 calc R U . . .
C39 C 0.3504(2) 1.0011(4) 0.5609(2) 0.0228(12) Uani 1 1 d . . . . .
H39 H 0.324222 1.018906 0.522783 0.027 Uiso 1 1 calc R U . . .
C40 C 0.4144(3) 0.9984(4) 0.5713(2) 0.0243(12) Uani 1 1 d . . . . .
H40 H 0.432846 1.013527 0.539854 0.029 Uiso 1 1 calc R U . . .
C41 C 0.4522(2) 0.9737(3) 0.6277(2) 0.0199(11) Uani 1 1 d . . . . .
N42 N 0.42710(19) 0.9490(3) 0.67249(18) 0.0185(9) Uani 1 1 d . . . . .
C43 C 0.5220(3) 0.9745(4) 0.6419(3) 0.0337(14) Uani 1 1 d . . . . .
H43A H 0.534650 0.971652 0.604430 0.051 Uiso 1 1 calc R U . . .
H43B H 0.538969 0.921526 0.667115 0.051 Uiso 1 1 calc R U . . .
H43C H 0.538132 1.030994 0.663570 0.051 Uiso 1 1 calc R U . . .
C44 C 0.3467(2) 0.7552(4) 0.7891(2) 0.0168(10) Uani 1 1 d . . . . .
H44A H 0.313286 0.778942 0.806090 0.020 Uiso 1 1 calc R U . . .
H44B H 0.345121 0.687473 0.790397 0.020 Uiso 1 1 calc R U . . .
C45 C 0.4089(2) 0.7862(3) 0.8284(2) 0.0175(10) Uani 1 1 d . . . . .
C46 C 0.4130(3) 0.8575(4) 0.8692(2) 0.0235(12) Uani 1 1 d . . . . .
H46 H 0.376773 0.890296 0.871592 0.028 Uiso 1 1 calc R U . . .
C47 C 0.4710(3) 0.8793(4) 0.9060(2) 0.0282(13) Uani 1 1 d . . . . .
H47 H 0.475303 0.927681 0.934335 0.034 Uiso 1 1 calc R U . . .
C48 C 0.5235(3) 0.8307(4) 0.9017(2) 0.0285(13) Uani 1 1 d . . . . .
H48 H 0.563610 0.843195 0.928108 0.034 Uiso 1 1 calc R U . . .
C49 C 0.5156(2) 0.7626(4) 0.8575(2) 0.0251(12) Uani 1 1 d . . . . .
N50 N 0.45903(19) 0.7401(3) 0.82215(18) 0.0189(9) Uani 1 1 d . . . . .
C51 C 0.5704(2) 0.7134(4) 0.8462(3) 0.0336(15) Uani 1 1 d . . . . .
H51A H 0.558597 0.650012 0.834378 0.050 Uiso 1 1 calc R U . . .
H51B H 0.605162 0.713584 0.883044 0.050 Uiso 1 1 calc R U . . .
H51C H 0.583528 0.744187 0.813888 0.050 Uiso 1 1 calc R U . . .
B52 B 0.1589(2) 0.1679(4) 0.8132(2) 0.0126(11) Uani 1 1 d . . . . .
B53 B 0.1611(2) 0.2544(4) 0.8683(2) 0.0128(11) Uani 1 1 d . . . . .
B54 B 0.2242(2) 0.1844(4) 0.7825(2) 0.0122(10) Uani 1 1 d . . . . .
B55 B 0.1834(2) 0.2808(4) 0.8012(2) 0.0136(11) Uani 1 1 d . . . . .
B56 B 0.2275(2) 0.3258(4) 0.8718(2) 0.0124(11) Uani 1 1 d . . . . .
B57 B 0.2671(2) 0.2829(4) 0.8190(2) 0.0133(11) Uani 1 1 d . . . . .
B58 B 0.2966(2) 0.2573(4) 0.8975(2) 0.0110(10) Uani 1 1 d . . . . .
B59 B 0.2948(2) 0.1701(4) 0.8420(2) 0.0117(10) Uani 1 1 d . . . . .
B60 B 0.2312(2) 0.2398(4) 0.9277(2) 0.0125(11) Uani 1 1 d . . . . .
B61 B 0.2725(2) 0.1431(4) 0.9097(2) 0.0125(11) Uani 1 1 d . . . . .
B62 B 0.2278(2) 0.0990(4) 0.8387(2) 0.0120(10) Uani 1 1 d . . . . .
B63 B 0.1886(2) 0.1424(4) 0.8920(2) 0.0140(11) Uani 1 1 d . . . . .
I64 I 0.12746(2) 0.37068(2) 0.73265(2) 0.01932(7) Uani 1 1 d . . . . .
I65 I 0.22069(2) 0.14832(2) 0.69050(2) 0.01966(7) Uani 1 1 d . . . . .
I66 I 0.07629(2) 0.30875(2) 0.88498(2) 0.01810(7) Uani 1 1 d . . . . .
I67 I 0.07100(2) 0.11222(2) 0.75887(2) 0.01655(7) Uani 1 1 d . . . . .
I68 I 0.22703(2) -0.04670(2) 0.82004(2) 0.01577(7) Uani 1 1 d . . . . .
I69 I 0.13744(2) 0.05287(2) 0.93647(2) 0.01589(7) Uani 1 1 d . . . . .
I70 I 0.33024(2) 0.05304(2) 0.97705(2) 0.01516(7) Uani 1 1 d . . . . .
I71 I 0.23778(2) 0.27517(2) 1.02082(2) 0.01619(7) Uani 1 1 d . . . . .
I72 I 0.37996(2) 0.11784(2) 0.82572(2) 0.01638(7) Uani 1 1 d . . . . .
I73 I 0.38318(2) 0.31429(2) 0.95176(2) 0.01575(7) Uani 1 1 d . . . . .
I74 I 0.22749(2) 0.46992(2) 0.89214(2) 0.01678(7) Uani 1 1 d . . . . .
I75 I 0.31610(2) 0.37208(2) 0.77292(2) 0.01806(7) Uani 1 1 d . . . . .

loop_
_atom_site_aniso_label
_atom_site_aniso_U_11
_atom_site_aniso_U_22
_atom_site_aniso_U_33
_atom_site_aniso_U_23
_atom_site_aniso_U_13
_atom_site_aniso_U_12
Zn1 0.0101(3) 0.0149(3) 0.0105(2) 0.0006(2) 0.00131(19) -0.0002(2)
P2 0.0112(6) 0.0145(7) 0.0103(5) 0.0006(5) 0.0022(4) 0.0003(5)
C3 0.013(2) 0.017(3) 0.014(2) 0.0000(19) 0.0004(18) 0.0001(19)
C4 0.014(2) 0.015(3) 0.013(2) 0.0030(19) 0.0021(18) 0.0032(19)
C5 0.014(2) 0.021(3) 0.022(3) 0.000(2) 0.0049(19) -0.001(2)
C6 0.017(3) 0.025(3) 0.029(3) 0.002(2) 0.013(2) -0.005(2)
C7 0.022(3) 0.018(3) 0.022(3) 0.003(2) 0.010(2) -0.002(2)
C8 0.019(2) 0.014(3) 0.016(2) 0.0008(19) 0.0046(19) 0.0002(19)
N9 0.0134(19) 0.011(2) 0.0157(19) 0.0007(16) 0.0031(15) -0.0007(15)
C10 0.021(3) 0.034(3) 0.017(2) 0.010(2) 0.004(2) -0.003(2)
C11 0.020(2) 0.020(3) 0.010(2) 0.0001(19) 0.0024(18) 0.003(2)
C12 0.027(3) 0.018(3) 0.021(3) 0.000(2) 0.012(2) 0.000(2)
C13 0.074(5) 0.032(4) 0.043(4) 0.024(3) 0.044(4) 0.028(3)
C14 0.100(7) 0.038(4) 0.072(5) 0.026(4) 0.061(5) 0.038(4)
C15 0.063(5) 0.027(4) 0.057(4) 0.002(3) 0.045(4) 0.014(3)
C16 0.033(3) 0.015(3) 0.023(3) -0.006(2) 0.017(2) -0.002(2)
N17 0.020(2) 0.019(2) 0.0134(19) -0.0049(17) 0.0049(16) -0.0031(17)
C18 0.034(3) 0.027(3) 0.016(2) -0.006(2) 0.013(2) -0.003(2)
C19 0.014(2) 0.016(3) 0.015(2) -0.0050(19) 0.0039(18) 0.0013(19)
C20 0.023(3) 0.017(3) 0.013(2) -0.0021(19) 0.0074(19) 0.002(2)
C21 0.027(3) 0.021(3) 0.020(2) -0.004(2) 0.013(2) 0.005(2)
C22 0.031(3) 0.023(3) 0.028(3) -0.004(2) 0.017(2) -0.003(2)
C23 0.023(3) 0.031(3) 0.027(3) -0.007(2) 0.015(2) -0.007(2)
C24 0.016(3) 0.036(3) 0.024(3) -0.005(2) 0.011(2) -0.005(2)
N25 0.015(2) 0.029(3) 0.016(2) -0.0019(18) 0.0026(16) -0.0003(18)
C26 0.014(3) 0.072(5) 0.025(3) 0.010(3) 0.004(2) 0.001(3)
P27 0.0136(6) 0.0143(6) 0.0091(5) -0.0011(5) 0.0023(4) 0.0004(5)
C28 0.012(2) 0.015(3) 0.014(2) 0.0007(19) 0.0048(17) 0.0000(18)
C29 0.013(2) 0.017(3) 0.010(2) -0.0018(18) 0.0061(17) 0.0026(18)
C30 0.015(2) 0.024(3) 0.016(2) -0.001(2) 0.0048(18) 0.002(2)
C31 0.025(3) 0.022(3) 0.017(2) 0.003(2) 0.009(2) 0.009(2)
C32 0.029(3) 0.015(3) 0.019(2) -0.002(2) 0.014(2) 0.001(2)
C33 0.018(2) 0.018(3) 0.009(2) -0.0025(19) 0.0073(18) -0.0003(19)
N34 0.0141(19) 0.015(2) 0.0096(18) -0.0003(15) 0.0036(15) 0.0003(16)
C35 0.021(3) 0.017(3) 0.019(2) -0.002(2) 0.005(2) -0.001(2)
C36 0.025(3) 0.011(2) 0.013(2) -0.0022(18) 0.0075(19) 0.003(2)
C37 0.022(2) 0.008(2) 0.015(2) -0.0035(18) 0.0044(19) -0.0005(19)
C38 0.017(2) 0.015(3) 0.022(3) -0.001(2) 0.0008(19) 0.000(2)
C39 0.023(3) 0.028(3) 0.013(2) 0.004(2) -0.003(2) 0.002(2)
C40 0.032(3) 0.026(3) 0.019(3) 0.003(2) 0.013(2) 0.003(2)
C41 0.021(3) 0.014(3) 0.027(3) -0.003(2) 0.011(2) 0.001(2)
N42 0.020(2) 0.018(2) 0.017(2) -0.0012(17) 0.0037(16) 0.0026(17)
C43 0.023(3) 0.041(4) 0.040(3) -0.006(3) 0.012(3) 0.002(3)
C44 0.019(2) 0.020(3) 0.012(2) 0.0025(19) 0.0052(18) 0.001(2)
C45 0.022(3) 0.013(3) 0.016(2) -0.0014(19) 0.0030(19) -0.007(2)
C46 0.033(3) 0.023(3) 0.014(2) -0.001(2) 0.007(2) -0.007(2)
C47 0.040(3) 0.029(3) 0.014(2) -0.003(2) 0.004(2) -0.016(3)
C48 0.033(3) 0.026(3) 0.021(3) 0.005(2) -0.003(2) -0.018(3)
C49 0.024(3) 0.022(3) 0.025(3) 0.011(2) -0.001(2) -0.006(2)
N50 0.018(2) 0.015(2) 0.020(2) 0.0026(17) -0.0002(17) -0.0068(17)
C51 0.017(3) 0.029(3) 0.047(4) 0.010(3) -0.003(2) -0.005(2)
B52 0.012(2) 0.010(3) 0.015(2) 0.001(2) 0.0018(19) 0.000(2)
B53 0.015(3) 0.014(3) 0.010(2) -0.001(2) 0.0040(19) -0.001(2)
B54 0.012(2) 0.014(3) 0.012(2) -0.001(2) 0.0055(19) 0.000(2)
B55 0.015(3) 0.016(3) 0.009(2) 0.003(2) 0.0009(19) 0.002(2)
B56 0.014(3) 0.011(3) 0.012(2) -0.001(2) 0.0035(19) -0.002(2)
B57 0.011(2) 0.019(3) 0.010(2) 0.003(2) 0.0020(19) -0.002(2)
B58 0.010(2) 0.012(3) 0.010(2) 0.000(2) 0.0002(18) -0.0009(19)
B59 0.011(2) 0.012(3) 0.012(2) -0.003(2) 0.0038(19) -0.001(2)
B60 0.014(3) 0.015(3) 0.008(2) 0.000(2) 0.0031(19) -0.001(2)
B61 0.015(3) 0.014(3) 0.007(2) 0.000(2) 0.0005(19) -0.001(2)
B62 0.010(2) 0.010(3) 0.015(2) 0.000(2) 0.0012(19) -0.0017(19)
B63 0.014(3) 0.013(3) 0.016(3) 0.001(2) 0.006(2) -0.001(2)
I64 0.01858(16) 0.01962(18) 0.01734(15) 0.00621(13) 0.00068(12) 0.00209(13)
I65 0.02156(16) 0.02817(19) 0.00931(14) -0.00220(13) 0.00425(12) 0.00114(14)
I66 0.01374(15) 0.01943(18) 0.02315(16) -0.00438(13) 0.00841(12) -0.00030(12)
I67 0.01153(14) 0.02028(17) 0.01620(14) -0.00304(12) 0.00091(11) -0.00130(12)
I68 0.01485(15) 0.01393(16) 0.01807(15) -0.00446(12) 0.00366(12) -0.00117(12)
I69 0.01506(15) 0.01662(17) 0.01689(15) 0.00389(12) 0.00589(11) -0.00300(12)
I70 0.01389(14) 0.01617(17) 0.01292(14) 0.00261(12) -0.00066(11) -0.00068(12)
I71 0.02015(16) 0.01935(17) 0.01038(13) -0.00301(12) 0.00637(11) -0.00386(13)
I72 0.01165(14) 0.01941(17) 0.01896(15) -0.00462(13) 0.00567(11) -0.00055(12)
I73 0.01244(14) 0.01827(17) 0.01534(14) -0.00346(12) 0.00168(11) -0.00473(12)
I74 0.02258(16) 0.01168(16) 0.01711(15) -0.00133(12) 0.00709(12) -0.00247(12)
I75 0.01843(16) 0.02096(18) 0.01674(15) 0.00491(13) 0.00808(12) -0.00398(13)

loop_
_atom_type_symbol
_atom_type_description
_atom_type_scat_dispersion_real
_atom_type_scat_dispersion_imag
_atom_type_scat_source
C C 0.0033 0.0016 'International Tables Vol C Tables 4.2.6.8 and 6.1.1.4'
H H 0.0000 0.0000 'International Tables Vol C Tables 4.2.6.8 and 6.1.1.4'
B B 0.0013 0.0007 'International Tables Vol C Tables 4.2.6.8 and 6.1.1.4'
N N 0.0061 0.0033 'International Tables Vol C Tables 4.2.6.8 and 6.1.1.4'
P P 0.1023 0.0942 'International Tables Vol C Tables 4.2.6.8 and 6.1.1.4'
Zn Zn 0.2839 1.4301 'International Tables Vol C Tables 4.2.6.8 and 6.1.1.4'
I I -0.4742 1.8119 'International Tables Vol C Tables 4.2.6.8 and 6.1.1.4'

loop_
_geom_angle_atom_site_label_1
_geom_angle_atom_site_label_2
_geom_angle_atom_site_label_3
_geom_angle
_geom_angle_site_symmetry_1
_geom_angle_site_symmetry_3
_geom_angle_publ_flag
N9 Zn1 N34 115.35(15) . . ?
N9 Zn1 P2 87.80(11) . . ?
N34 Zn1 P2 113.80(10) . . ?
N9 Zn1 P27 129.48(11) . . ?
N34 Zn1 P27 83.65(11) . . ?
P2 Zn1 P27 128.72(5) . . ?
C11 P2 C3 106.5(2) . . ?
C11 P2 C19 102.7(2) . . ?
C3 P2 C19 104.1(2) . . ?
C11 P2 Zn1 124.89(15) . . ?
C3 P2 Zn1 95.82(15) . . ?
C19 P2 Zn1 119.94(16) . . ?
C4 C3 P2 115.7(3) . . ?
C4 C3 H3A 108.4 . . ?
P2 C3 H3A 108.4 . . ?
C4 C3 H3B 108.4 . . ?
P2 C3 H3B 108.4 . . ?
H3A C3 H3B 107.4 . . ?
N9 C4 C5 120.8(4) . . ?
N9 C4 C3 119.5(4) . . ?
C5 C4 C3 119.6(4) . . ?
C6 C5 C4 119.6(4) . . ?
C6 C5 H5 120.2 . . ?
C4 C5 H5 120.2 . . ?
C7 C6 C5 119.2(5) . . ?
C7 C6 H6 120.4 . . ?
C5 C6 H6 120.4 . . ?
C6 C7 C8 119.3(5) . . ?
C6 C7 H7 120.4 . . ?
C8 C7 H7 120.4 . . ?
N9 C8 C7 121.8(4) . . ?
N9 C8 C10 117.5(4) . . ?
C7 C8 C10 120.8(4) . . ?
C8 N9 C4 119.3(4) . . ?
C8 N9 Zn1 122.5(3) . . ?
C4 N9 Zn1 117.8(3) . . ?
C8 C10 H10A 109.5 . . ?
C8 C10 H10B 109.5 . . ?
H10A C10 H10B 109.5 . . ?
C8 C10 H10C 109.5 . . ?
H10A C10 H10C 109.5 . . ?
H10B C10 H10C 109.5 . . ?
C12 C11 P2 112.6(3) . . ?
C12 C11 H11A 109.1 . . ?
P2 C11 H11A 109.1 . . ?
C12 C11 H11B 109.1 . . ?
P2 C11 H11B 109.1 . . ?
H11A C11 H11B 107.8 . . ?
N17 C12 C13 123.0(5) . . ?
N17 C12 C11 115.8(4) . . ?
C13 C12 C11 121.2(5) . . ?
C14 C13 C12 118.3(6) . . ?
C14 C13 H13 120.8 . . ?
C12 C13 H13 120.8 . . ?
C15 C14 C13 118.7(6) . . ?
C15 C14 H14 120.7 . . ?
C13 C14 H14 120.7 . . ?
C14 C15 C16 120.3(6) . . ?
C14 C15 H15 119.9 . . ?
C16 C15 H15 119.9 . . ?
N17 C16 C15 121.3(5) . . ?
N17 C16 C18 116.7(5) . . ?
C15 C16 C18 122.0(5) . . ?
C12 N17 C16 118.4(4) . . ?
C16 C18 H18A 109.5 . . ?
C16 C18 H18B 109.5 . . ?
H18A C18 H18B 109.5 . . ?
C16 C18 H18C 109.5 . . ?
H18A C18 H18C 109.5 . . ?
H18B C18 H18C 109.5 . . ?
C20 C19 P2 110.7(3) . . ?
C20 C19 H19A 109.5 . . ?
P2 C19 H19A 109.5 . . ?
C20 C19 H19B 109.5 . . ?
P2 C19 H19B 109.5 . . ?
H19A C19 H19B 108.1 . . ?
N25 C20 C21 123.2(5) . . ?
N25 C20 C19 114.6(4) . . ?
C21 C20 C19 122.1(4) . . ?
C20 C21 C22 119.0(5) . . ?
C20 C21 H21 120.5 . . ?
C22 C21 H21 120.5 . . ?
C21 C22 C23 118.3(5) . . ?
C21 C22 H22 120.8 . . ?
C23 C22 H22 120.8 . . ?
C24 C23 C22 119.7(5) . . ?
C24 C23 H23 120.1 . . ?
C22 C23 H23 120.1 . . ?
N25 C24 C23 122.0(5) . . ?
N25 C24 C26 116.5(5) . . ?
C23 C24 C26 121.5(5) . . ?
C20 N25 C24 117.7(5) . . ?
C24 C26 H26A 109.5 . . ?
C24 C26 H26B 109.5 . . ?
H26A C26 H26B 109.5 . . ?
C24 C26 H26C 109.5 . . ?
H26A C26 H26C 109.5 . . ?
H26B C26 H26C 109.5 . . ?
C28 P27 C36 107.2(2) . . ?
C28 P27 C44 104.5(2) . . ?
C36 P27 C44 105.5(2) . . ?
C28 P27 Zn1 90.20(15) . . ?
C36 P27 Zn1 126.51(16) . . ?
C44 P27 Zn1 118.63(17) . . ?
C29 C28 P27 109.6(3) . . ?
C29 C28 H28A 109.7 . . ?
P27 C28 H28A 109.7 . . ?
C29 C28 H28B 109.7 . . ?
P27 C28 H28B 109.7 . . ?
H28A C28 H28B 108.2 . . ?
N34 C29 C30 121.1(4) . . ?
N34 C29 C28 117.2(4) . . ?
C30 C29 C28 121.7(4) . . ?
C29 C30 C31 119.6(5) . . ?
C29 C30 H30 120.2 . . ?
C31 C30 H30 120.2 . . ?
C32 C31 C30 118.9(5) . . ?
C32 C31 H31 120.5 . . ?
C30 C31 H31 120.5 . . ?
C31 C32 C33 120.2(5) . . ?
C31 C32 H32 119.9 . . ?
C33 C32 H32 119.9 . . ?
N34 C33 C32 120.3(4) . . ?
N34 C33 C35 119.1(4) . . ?
C32 C33 C35 120.7(4) . . ?
C33 N34 C29 119.7(4) . . ?
C33 N34 Zn1 125.0(3) . . ?
C29 N34 Zn1 115.2(3) . . ?
C33 C35 H35A 109.5 . . ?
C33 C35 H35B 109.5 . . ?
H35A C35 H35B 109.5 . . ?
C33 C35 H35C 109.5 . . ?
H35A C35 H35C 109.5 . . ?
H35B C35 H35C 109.5 . . ?
C37 C36 P27 111.6(3) . . ?
C37 C36 H36A 109.3 . . ?
P27 C36 H36A 109.3 . . ?
C37 C36 H36B 109.3 . . ?
P27 C36 H36B 109.3 . . ?
H36A C36 H36B 108.0 . . ?
N42 C37 C38 122.9(5) . . ?
N42 C37 C36 116.0(4) . . ?
C38 C37 C36 121.1(4) . . ?
C37 C38 C39 118.8(5) . . ?
C37 C38 H38 120.6 . . ?
C39 C38 H38 120.6 . . ?
C40 C39 C38 118.5(4) . . ?
C40 C39 H39 120.7 . . ?
C38 C39 H39 120.7 . . ?
C39 C40 C41 120.1(5) . . ?
C39 C40 H40 119.9 . . ?
C41 C40 H40 119.9 . . ?
N42 C41 C40 121.2(5) . . ?
N42 C41 C43 116.8(5) . . ?
C40 C41 C43 122.0(5) . . ?
C37 N42 C41 118.5(4) . . ?
C41 C43 H43A 109.5 . . ?
C41 C43 H43B 109.5 . . ?
H43A C43 H43B 109.5 . . ?
C41 C43 H43C 109.5 . . ?
H43A C43 H43C 109.5 . . ?
H43B C43 H43C 109.5 . . ?
C45 C44 P27 114.8(3) . . ?
C45 C44 H44A 108.6 . . ?
P27 C44 H44A 108.6 . . ?
C45 C44 H44B 108.6 . . ?
P27 C44 H44B 108.6 . . ?
H44A C44 H44B 107.5 . . ?
N50 C45 C46 123.0(5) . . ?
N50 C45 C44 115.8(4) . . ?
C46 C45 C44 121.2(5) . . ?
C47 C46 C45 118.1(5) . . ?
C47 C46 H46 120.9 . . ?
C45 C46 H46 120.9 . . ?
C46 C47 C48 120.0(5) . . ?
C46 C47 H47 120.0 . . ?
C48 C47 H47 120.0 . . ?
C47 C48 C49 118.2(5) . . ?
C47 C48 H48 120.9 . . ?
C49 C48 H48 120.9 . . ?
N50 C49 C48 122.0(5) . . ?
N50 C49 C51 116.6(5) . . ?
C48 C49 C51 121.4(5) . . ?
C49 N50 C45 118.5(5) . . ?
C49 C51 H51A 109.5 . . ?
C49 C51 H51B 109.5 . . ?
H51A C51 H51B 109.5 . . ?
C49 C51 H51C 109.5 . . ?
H51A C51 H51C 109.5 . . ?
H51B C51 H51C 109.5 . . ?
B55 B52 B53 60.3(3) . . ?
B55 B52 B62 107.6(4) . . ?
B53 B52 B62 107.9(3) . . ?
B55 B52 B54 60.1(3) . . ?
B53 B52 B54 108.5(4) . . ?
B62 B52 B54 59.8(3) . . ?
B55 B52 B63 107.8(4) . . ?
B53 B52 B63 59.5(3) . . ?
B62 B52 B63 60.3(3) . . ?
B54 B52 B63 108.3(3) . . ?
B55 B52 I67 121.4(3) . . ?
B53 B52 I67 121.6(3) . . ?
B62 B52 I67 122.2(3) . . ?
B54 B52 I67 121.2(3) . . ?
B63 B52 I67 122.2(3) . . ?
B63 B53 B60 60.0(3) . . ?
B63 B53 B52 60.6(3) . . ?
B60 B53 B52 108.2(4) . . ?
B63 B53 B56 108.3(4) . . ?
B60 B53 B56 60.0(3) . . ?
B52 B53 B56 108.0(4) . . ?
B63 B53 B55 108.2(4) . . ?
B60 B53 B55 107.7(4) . . ?
B52 B53 B55 59.7(3) . . ?
B56 B53 B55 59.8(3) . . ?
B63 B53 I66 121.5(3) . . ?
B60 B53 I66 121.7(3) . . ?
B52 B53 I66 121.8(3) . . ?
B56 B53 I66 121.4(3) . . ?
B55 B53 I66 122.0(3) . . ?
B62 B54 B55 107.6(4) . . ?
B62 B54 B52 60.1(3) . . ?
B55 B54 B52 59.7(3) . . ?
B62 B54 B59 60.3(3) . . ?
B55 B54 B59 107.5(3) . . ?
B52 B54 B59 108.2(4) . . ?
B62 B54 B57 107.7(3) . . ?
B55 B54 B57 59.7(3) . . ?
B52 B54 B57 107.6(4) . . ?
B59 B54 B57 59.6(3) . . ?
B62 B54 I65 121.6(3) . . ?
B55 B54 I65 122.8(3) . . ?
B52 B54 I65 122.4(3) . . ?
B59 B54 I65 120.9(3) . . ?
B57 B54 I65 121.7(3) . . ?
B52 B55 B56 108.3(4) . . ?
B52 B55 B54 60.3(3) . . ?
B56 B55 B54 108.9(4) . . ?
B52 B55 B57 108.8(4) . . ?
B56 B55 B57 60.4(3) . . ?
B54 B55 B57 60.6(3) . . ?
B52 B55 B53 59.9(3) . . ?
B56 B55 B53 59.9(3) . . ?
B54 B55 B53 108.4(4) . . ?
B57 B55 B53 108.4(3) . . ?
B52 B55 I64 122.4(3) . . ?
B56 B55 I64 120.5(3) . . ?
B54 B55 I64 121.9(3) . . ?
B57 B55 I64 120.7(3) . . ?
B53 B55 I64 121.6(3) . . ?
B55 B56 B60 107.9(4) . . ?
B55 B56 B53 60.2(3) . . ?
B60 B56 B53 59.9(3) . . ?
B55 B56 B58 107.7(4) . . ?
B60 B56 B58 60.0(3) . . ?
B53 B56 B58 108.0(4) . . ?
B55 B56 B57 59.9(3) . . ?
B60 B56 B57 108.0(4) . . ?
B53 B56 B57 108.3(4) . . ?
B58 B56 B57 59.9(3) . . ?
B55 B56 I74 121.7(3) . . ?
B60 B56 I74 122.2(3) . . ?
B53 B56 I74 122.1(3) . . ?
B58 B56 I74 121.5(3) . . ?
B57 B56 I74 121.1(3) . . ?
B55 B57 B59 107.7(4) . . ?
B55 B57 B58 107.5(4) . . ?
B59 B57 B58 60.4(3) . . ?
B55 B57 B56 59.7(3) . . ?
B59 B57 B56 108.1(4) . . ?
B58 B57 B56 59.9(3) . . ?
B55 B57 B54 59.7(3) . . ?
B59 B57 B54 59.9(3) . . ?
B58 B57 B54 108.0(4) . . ?
B56 B57 B54 107.6(4) . . ?
B55 B57 I75 121.9(3) . . ?
B59 B57 I75 121.7(3) . . ?
B58 B57 I75 122.1(3) . . ?
B56 B57 I75 122.0(3) . . ?
B54 B57 I75 121.7(3) . . ?
B60 B58 B56 59.8(3) . . ?
B60 B58 B57 108.1(3) . . ?
B56 B58 B57 60.2(3) . . ?
B60 B58 B61 60.0(3) . . ?
B56 B58 B61 107.9(4) . . ?
B57 B58 B61 108.0(3) . . ?
B60 B58 B59 108.1(4) . . ?
B56 B58 B59 107.9(3) . . ?
B57 B58 B59 59.7(3) . . ?
B61 B58 B59 60.2(3) . . ?
B60 B58 I73 121.3(3) . . ?
B56 B58 I73 121.7(3) . . ?
B57 B58 I73 122.1(3) . . ?
B61 B58 I73 121.5(3) . . ?
B59 B58 I73 122.1(3) . . ?
B57 B59 B54 60.5(3) . . ?
B57 B59 B62 107.8(4) . . ?
B54 B59 B62 59.6(3) . . ?
B57 B59 B58 59.9(3) . . ?
B54 B59 B58 108.0(4) . . ?
B62 B59 B58 107.4(4) . . ?
B57 B59 B61 107.8(4) . . ?
B54 B59 B61 107.6(4) . . ?
B62 B59 B61 59.6(3) . . ?
B58 B59 B61 59.8(3) . . ?
B57 B59 I72 121.3(3) . . ?
B54 B59 I72 122.0(3) . . ?
B62 B59 I72 122.6(3) . . ?
B58 B59 I72 121.4(3) . . ?
B61 B59 I72 122.0(3) . . ?
B63 B60 B53 59.9(3) . . ?
B63 B60 B56 108.3(3) . . ?
B53 B60 B56 60.1(3) . . ?
B63 B60 B58 108.6(4) . . ?
B53 B60 B58 108.3(3) . . ?
B56 B60 B58 60.2(3) . . ?
B63 B60 B61 60.3(3) . . ?
B53 B60 B61 108.1(3) . . ?
B56 B60 B61 108.3(4) . . ?
B58 B60 B61 60.2(3) . . ?
B63 B60 I71 122.1(3) . . ?
B53 B60 I71 122.8(3) . . ?
B56 B60 I71 121.5(3) . . ?
B58 B60 I71 120.3(3) . . ?
B61 B60 I71 120.9(3) . . ?
B62 B61 B60 107.7(3) . . ?
B62 B61 B63 60.4(3) . . ?
B60 B61 B63 59.5(3) . . ?
B62 B61 B58 107.8(3) . . ?
B60 B61 B58 59.8(3) . . ?
B63 B61 B58 107.7(4) . . ?
B62 B61 B59 60.0(3) . . ?
B60 B61 B59 107.8(4) . . ?
B63 B61 B59 108.3(3) . . ?
B58 B61 B59 60.0(3) . . ?
B62 B61 I70 120.7(3) . . ?
B60 B61 I70 123.5(3) . . ?
B63 B61 I70 122.3(3) . . ?
B58 B61 I70 122.2(3) . . ?
B59 B61 I70 120.4(3) . . ?
B54 B62 B61 108.6(4) . . ?
B54 B62 B52 60.1(3) . . ?
B61 B62 B52 108.1(4) . . ?
B54 B62 B59 60.1(3) . . ?
B61 B62 B59 60.4(3) . . ?
B52 B62 B59 108.2(4) . . ?
B54 B62 B63 108.4(4) . . ?
B61 B62 B63 59.9(3) . . ?
B52 B62 B63 60.0(3) . . ?
B59 B62 B63 108.3(4) . . ?
B54 B62 I68 123.0(3) . . ?
B61 B62 I68 120.5(3) . . ?
B52 B62 I68 121.7(3) . . ?
B59 B62 I68 122.5(3) . . ?
B63 B62 I68 120.0(3) . . ?
B53 B63 B60 60.1(3) . . ?
B53 B63 B61 108.2(4) . . ?
B60 B63 B61 60.2(3) . . ?
B53 B63 B52 59.9(3) . . ?
B60 B63 B52 107.8(4) . . ?
B61 B63 B52 107.6(4) . . ?
B53 B63 B62 107.6(4) . . ?
B60 B63 B62 107.6(4) . . ?
B61 B63 B62 59.7(3) . . ?
B52 B63 B62 59.6(3) . . ?
B53 B63 I69 121.5(3) . . ?
B60 B63 I69 123.0(3) . . ?
B61 B63 I69 122.7(3) . . ?
B52 B63 I69 120.6(3) . . ?
B62 B63 I69 121.5(3) . . ?

loop_
_geom_bond_atom_site_label_1
_geom_bond_atom_site_label_2
_geom_bond_distance
_geom_bond_site_symmetry_2
_geom_bond_publ_flag
Zn1 N9 2.049(4) . ?
Zn1 N34 2.096(4) . ?
Zn1 P2 2.3405(12) . ?
Zn1 P27 2.3740(13) . ?
P2 C11 1.821(5) . ?
P2 C3 1.828(5) . ?
P2 C19 1.829(5) . ?
C3 C4 1.509(6) . ?
C3 H3A 0.9900 . ?
C3 H3B 0.9900 . ?
C4 N9 1.355(5) . ?
C4 C5 1.387(6) . ?
C5 C6 1.385(7) . ?
C5 H5 0.9500 . ?
C6 C7 1.375(7) . ?
C6 H6 0.9500 . ?
C7 C8 1.381(7) . ?
C7 H7 0.9500 . ?
C8 N9 1.350(6) . ?
C8 C10 1.493(6) . ?
C10 H10A 0.9800 . ?
C10 H10B 0.9800 . ?
C10 H10C 0.9800 . ?
C11 C12 1.502(7) . ?
C11 H11A 0.9900 . ?
C11 H11B 0.9900 . ?
C12 N17 1.338(6) . ?
C12 C13 1.385(8) . ?
C13 C14 1.383(9) . ?
C13 H13 0.9500 . ?
C14 C15 1.373(9) . ?
C14 H14 0.9500 . ?
C15 C16 1.381(8) . ?
C15 H15 0.9500 . ?
C16 N17 1.346(6) . ?
C16 C18 1.499(7) . ?
C18 H18A 0.9800 . ?
C18 H18B 0.9800 . ?
C18 H18C 0.9800 . ?
C19 C20 1.508(7) . ?
C19 H19A 0.9900 . ?
C19 H19B 0.9900 . ?
C20 N25 1.335(6) . ?
C20 C21 1.382(7) . ?
C21 C22 1.384(7) . ?
C21 H21 0.9500 . ?
C22 C23 1.386(8) . ?
C22 H22 0.9500 . ?
C23 C24 1.377(8) . ?
C23 H23 0.9500 . ?
C24 N25 1.360(6) . ?
C24 C26 1.495(7) . ?
C26 H26A 0.9800 . ?
C26 H26B 0.9800 . ?
C26 H26C 0.9800 . ?
P27 C28 1.827(5) . ?
P27 C36 1.828(5) . ?
P27 C44 1.841(5) . ?
C28 C29 1.505(7) . ?
C28 H28A 0.9900 . ?
C28 H28B 0.9900 . ?
C29 N34 1.358(6) . ?
C29 C30 1.380(6) . ?
C30 C31 1.383(7) . ?
C30 H30 0.9500 . ?
C31 C32 1.377(7) . ?
C31 H31 0.9500 . ?
C32 C33 1.390(7) . ?
C32 H32 0.9500 . ?
C33 N34 1.356(6) . ?
C33 C35 1.495(6) . ?
C35 H35A 0.9800 . ?
C35 H35B 0.9800 . ?
C35 H35C 0.9800 . ?
C36 C37 1.505(7) . ?
C36 H36A 0.9900 . ?
C36 H36B 0.9900 . ?
C37 N42 1.340(6) . ?
C37 C38 1.384(6) . ?
C38 C39 1.384(7) . ?
C38 H38 0.9500 . ?
C39 C40 1.374(7) . ?
C39 H39 0.9500 . ?
C40 C41 1.392(7) . ?
C40 H40 0.9500 . ?
C41 N42 1.348(6) . ?
C41 C43 1.493(7) . ?
C43 H43A 0.9800 . ?
C43 H43B 0.9800 . ?
C43 H43C 0.9800 . ?
C44 C45 1.500(6) . ?
C44 H44A 0.9900 . ?
C44 H44B 0.9900 . ?
C45 N50 1.341(6) . ?
C45 C46 1.389(7) . ?
C46 C47 1.373(7) . ?
C46 H46 0.9500 . ?
C47 C48 1.388(8) . ?
C47 H47 0.9500 . ?
C48 C49 1.402(8) . ?
C48 H48 0.9500 . ?
C49 N50 1.339(6) . ?
C49 C51 1.495(8) . ?
C51 H51A 0.9800 . ?
C51 H51B 0.9800 . ?
C51 H51C 0.9800 . ?
B52 B55 1.780(8) . ?
B52 B53 1.784(8) . ?
B52 B62 1.790(7) . ?
B52 B54 1.791(7) . ?
B52 B63 1.798(7) . ?
B52 I67 2.170(5) . ?
B53 B63 1.778(8) . ?
B53 B60 1.783(7) . ?
B53 B56 1.786(7) . ?
B53 B55 1.791(7) . ?
B53 I66 2.169(5) . ?
B54 B62 1.784(7) . ?
B54 B55 1.787(8) . ?
B54 B59 1.794(7) . ?
B54 B57 1.804(8) . ?
B54 I65 2.167(5) . ?
B55 B56 1.784(7) . ?
B55 B57 1.788(7) . ?
B55 I64 2.168(5) . ?
B56 B60 1.785(7) . ?
B56 B58 1.790(7) . ?
B56 B57 1.796(8) . ?
B56 I74 2.156(5) . ?
B57 B59 1.788(8) . ?
B57 B58 1.791(7) . ?
B57 I75 2.152(5) . ?
B58 B60 1.787(7) . ?
B58 B61 1.796(8) . ?
B58 B59 1.800(7) . ?
B58 I73 2.155(5) . ?
B59 B62 1.796(7) . ?
B59 B61 1.804(7) . ?
B59 I72 2.162(5) . ?
B60 B63 1.780(8) . ?
B60 B61 1.791(8) . ?
B60 I71 2.177(5) . ?
B61 B62 1.790(7) . ?
B61 B63 1.794(7) . ?
B61 I70 2.170(5) . ?
B62 B63 1.803(8) . ?
B62 I68 2.170(5) . ?
B63 I69 2.163(5) . ?
